data_4035896
loop_
_publ_author_name
'Chaudhary, Priyanka'
'Gupta, Surabhi'
'Muniyappan, Nalluchamy'
'Sabiah, Shahulhameed'
'Kandasamy, Jeyakumar'

_publ_section_title
;
 Regioselective Nitration of N-Alkyl Anilines using tert-Butyl Nitrite
 under Mild Condition.
;
_journal_issue 1
_journal_name_full 'The Journal of organic chemistry'
_journal_page_first 104
_journal_page_last 119
_journal_paper_doi 10.1021/acs.joc.8b02377
_journal_volume 84
_journal_year 2019
_chemical_absolute_configuration unk
_chemical_formula_sum 'C14 H14 N2 O3'
_chemical_formula_weight 258.27
_space_group_crystal_system orthorhombic
_space_group_IT_number 19
_space_group_name_Hall 'P 2ac 2ab'
_space_group_name_H-M_alt 'P 21 21 21'
_atom_sites_solution_hydrogens mixed
_audit_creation_method SHELXL-2014/7
_cell_angle_alpha 90
_cell_angle_beta 90
_cell_angle_gamma 90
_cell_formula_units_Z 8
_cell_length_a 7.0221(10)
_cell_length_b 19.019(3)
_cell_length_c 19.187(3)
_cell_measurement_reflns_used 2410
_cell_measurement_temperature 293(2)
_cell_measurement_theta_max 20.1
_cell_measurement_theta_min 2.4
_cell_volume 2562.5(7)
_computing_cell_refinement 'APEX2/SAINT (Bruker, 2004)'
_computing_data_collection 'APEX2 (Bruker, 2004)'
_computing_data_reduction 'SAINT/XPREP (Bruker, 2004)'
_computing_molecular_graphics 'ORTEP3 (Farrugia, 1997) and Mercury (Bruno et al., 2002)'
_computing_publication_material 'SHELXL-2014 (Sheldrick, 2014)'
_computing_structure_refinement 'SHELXL-2014 (Sheldrick, 2014)'
_computing_structure_solution 'SIR92 (Altornare et al., 1993)'
_diffrn_ambient_temperature 293(2)
_diffrn_measured_fraction_theta_full 0.991
_diffrn_measured_fraction_theta_max 0.991
_diffrn_measurement_device_type 'Bruker axs kappa apex2 CCD Diffractometer'
_diffrn_measurement_method '\w and \f scan'
_diffrn_radiation_type MoK\a
_diffrn_radiation_wavelength 0.71073
_diffrn_reflns_av_R_equivalents 0.0684
_diffrn_reflns_av_unetI/netI 0.0789
_diffrn_reflns_Laue_measured_fraction_full 0.991
_diffrn_reflns_Laue_measured_fraction_max 0.991
_diffrn_reflns_limit_h_max 7
_diffrn_reflns_limit_h_min -7
_diffrn_reflns_limit_k_max 20
_diffrn_reflns_limit_k_min -20
_diffrn_reflns_limit_l_max 21
_diffrn_reflns_limit_l_min -19
_diffrn_reflns_number 15169
_diffrn_reflns_point_group_measured_fraction_full 0.991
_diffrn_reflns_point_group_measured_fraction_max 0.991
_diffrn_reflns_theta_full 22.890
_diffrn_reflns_theta_max 22.890
_diffrn_reflns_theta_min 2.123
_diffrn_source 'Sealed tube'
_exptl_absorpt_coefficient_mu 0.096
_exptl_absorpt_correction_T_max 0.94
_exptl_absorpt_correction_T_min 0.92
_exptl_absorpt_correction_type multi-scan
_exptl_absorpt_process_details 'SADABS (Bruker, 1999)'
_exptl_crystal_colour red
_exptl_crystal_density_diffrn 1.339
_exptl_crystal_description needle
_exptl_crystal_F_000 1088
_exptl_crystal_size_max 0.400
_exptl_crystal_size_mid 0.200
_exptl_crystal_size_min 0.200
_refine_diff_density_max 0.203
_refine_diff_density_min -0.227
_refine_diff_density_rms 0.044
_refine_ls_abs_structure_details
;
 Flack x determined using 556 quotients [(I+)-(I-)]/[(I+)+(I-)]
 (Parsons, Flack and Wagner, Acta Cryst. B69 (2013) 249-259).
;
_refine_ls_abs_structure_Flack -0.3(10)
_refine_ls_extinction_method none
_refine_ls_goodness_of_fit_ref 1.031
_refine_ls_hydrogen_treatment mixed
_refine_ls_matrix_type full
_refine_ls_number_parameters 353
_refine_ls_number_reflns 3503
_refine_ls_number_restraints 2
_refine_ls_restrained_S_all 1.030
_refine_ls_R_factor_all 0.1453
_refine_ls_R_factor_gt 0.0629
_refine_ls_shift/su_max 0.005
_refine_ls_shift/su_mean 0.001
_refine_ls_structure_factor_coef Fsqd
_refine_ls_weighting_details 'w=1/[\s^2^(Fo^2^)+(0.0578P)^2^+1.4002P] where P=(Fo^2^+2Fc^2^)/3'
_refine_ls_weighting_scheme calc
_refine_ls_wR_factor_gt 0.1278
_refine_ls_wR_factor_ref 0.1658
_reflns_Friedel_coverage 0.722
_reflns_Friedel_fraction_full 0.990
_reflns_Friedel_fraction_max 0.990
_reflns_number_gt 1858
_reflns_number_total 3503
_reflns_threshold_expression 'I > 2\s(I)'
_cod_data_source_file jo8b02377_si_001.cif
_cod_data_source_block 4aa
_cod_original_cell_volume 2562.6(7)
_cod_database_code 4035896
_shelx_shelxl_version_number 2014/7
_shelx_space_group_comment
;
The symmetry employed for this shelxl refinement is uniquely defined
by the following loop, which should always be used as a source of
symmetry information in preference to the above space-group names.
They are only intended as comments.
;
_shelx_estimated_absorpt_t_min 0.963
_shelx_estimated_absorpt_t_max 0.981

loop_
_space_group_symop_operation_xyz
'x, y, z'
'-x+1/2, -y, z+1/2'
'x+1/2, -y+1/2, -z'
'-x, y+1/2, -z+1/2'

loop_
_atom_site_label
_atom_site_type_symbol
_atom_site_fract_x
_atom_site_fract_y
_atom_site_fract_z
_atom_site_U_iso_or_equiv
_atom_site_adp_type
_atom_site_occupancy
_atom_site_site_symmetry_order
_atom_site_calc_flag
_atom_site_refinement_flags_posn
_atom_site_refinement_flags_adp
C1 C 1.0003(16) -0.1838(4) 0.2797(5) 0.075(3) Uani 1 1 d . .
H1A H 0.9046 -0.1692 0.2470 0.112 Uiso 1 1 calc R U
H1B H 0.9928 -0.2338 0.2862 0.112 Uiso 1 1 calc R U
H1C H 1.1239 -0.1717 0.2621 0.112 Uiso 1 1 calc R U
C2 C 0.9687(12) -0.0786(4) 0.3433(4) 0.041(2) Uani 1 1 d . .
C3 C 0.9290(14) -0.0463(4) 0.4066(5) 0.051(3) Uani 1 1 d . .
H3 H 0.9055 -0.0744 0.4454 0.061 Uiso 1 1 calc R U
C4 C 0.9234(12) 0.0246(4) 0.4138(5) 0.050(2) Uani 1 1 d . .
H4 H 0.8965 0.0438 0.4573 0.060 Uiso 1 1 calc R U
C5 C 0.9570(12) 0.0695(4) 0.3573(4) 0.038(2) Uani 1 1 d . .
C6 C 0.9957(11) 0.0362(4) 0.2934(4) 0.036(2) Uani 1 1 d . .
C7 C 1.0017(13) -0.0371(4) 0.2873(4) 0.040(2) Uani 1 1 d . .
H7 H 1.0287 -0.0574 0.2444 0.048 Uiso 1 1 calc R U
C8 C 0.9171(15) 0.1760(4) 0.4288(4) 0.055(3) Uani 1 1 d . .
H8A H 1.0032 0.1588 0.4644 0.066 Uiso 1 1 calc R U
H8B H 0.7879 0.1656 0.4434 0.066 Uiso 1 1 calc R U
C9 C 0.9406(17) 0.2535(5) 0.4214(4) 0.049(2) Uani 1 1 d . .
C10 C 0.7866(16) 0.2971(6) 0.4161(5) 0.068(3) Uani 1 1 d . .
H10 H 0.6650 0.2779 0.4186 0.081 Uiso 1 1 calc R U
C11 C 0.806(2) 0.3688(7) 0.4071(6) 0.091(5) Uani 1 1 d . .
H11 H 0.6991 0.3975 0.4029 0.109 Uiso 1 1 calc R U
C12 C 0.986(3) 0.3968(6) 0.4044(5) 0.093(5) Uani 1 1 d . .
H12 H 1.0010 0.4452 0.4002 0.112 Uiso 1 1 calc R U
C13 C 1.1429(18) 0.3542(6) 0.4080(6) 0.079(4) Uani 1 1 d . .
H13 H 1.2644 0.3734 0.4051 0.095 Uiso 1 1 calc R U
C14 C 1.1196(17) 0.2830(5) 0.4159(5) 0.058(3) Uani 1 1 d . .
H14 H 1.2263 0.2541 0.4175 0.069 Uiso 1 1 calc R U
N1 N 1.0331(12) 0.0748(3) 0.2313(4) 0.051(2) Uani 1 1 d . .
N2 N 0.9563(11) 0.1409(3) 0.3639(4) 0.046(2) Uani 1 1 d D .
O1 O 0.9698(10) -0.1495(2) 0.3444(3) 0.0570(19) Uani 1 1 d . .
O2 O 1.0800(12) 0.0444(3) 0.1779(3) 0.084(2) Uani 1 1 d . .
O3 O 1.0256(10) 0.1399(3) 0.2314(3) 0.070(2) Uani 1 1 d . .
H2A H 0.959(12) 0.165(3) 0.323(2) 0.05(2) Uiso 1 1 d D .
C15 C 0.4978(16) 0.2111(4) 0.2777(5) 0.073(3) Uani 1 1 d . .
H15A H 0.6170 0.1957 0.2586 0.110 Uiso 1 1 calc R U
H15B H 0.5017 0.2610 0.2850 0.110 Uiso 1 1 calc R U
H15C H 0.3968 0.2000 0.2458 0.110 Uiso 1 1 calc R U
C16 C 0.4667(13) 0.1040(4) 0.3418(5) 0.040(2) Uani 1 1 d . .
C17 C 0.4261(12) 0.0730(5) 0.4056(4) 0.046(2) Uani 1 1 d . .
H17 H 0.4007 0.1008 0.4444 0.055 Uiso 1 1 calc R U
C18 C 0.4238(13) 0.0018(4) 0.4110(5) 0.046(2) Uani 1 1 d . .
H18 H 0.3959 -0.0180 0.4541 0.055 Uiso 1 1 calc R U
C19 C 0.4609(11) -0.0429(4) 0.3556(4) 0.040(2) Uani 1 1 d . .
C20 C 0.5004(12) -0.0090(3) 0.2914(4) 0.033(2) Uani 1 1 d . .
C21 C 0.5034(11) 0.0640(4) 0.2855(4) 0.037(2) Uani 1 1 d . .
H21 H 0.5305 0.0850 0.2428 0.044 Uiso 1 1 calc R U
C22 C 0.4243(15) -0.1487(4) 0.4292(4) 0.061(3) Uani 1 1 d . .
H22A H 0.2964 -0.1386 0.4456 0.073 Uiso 1 1 calc R U
H22B H 0.5136 -0.1317 0.4639 0.073 Uiso 1 1 calc R U
C23 C 0.4480(17) -0.2258(5) 0.4203(5) 0.048(3) Uani 1 1 d . .
C24 C 0.2941(16) -0.2696(6) 0.4156(5) 0.069(3) Uani 1 1 d . .
H24 H 0.1716 -0.2511 0.4176 0.082 Uiso 1 1 calc R U
C25 C 0.320(2) -0.3414(7) 0.4079(7) 0.086(4) Uani 1 1 d . .
H25 H 0.2160 -0.3714 0.4046 0.103 Uiso 1 1 calc R U
C26 C 0.503(3) -0.3674(6) 0.4053(6) 0.091(5) Uani 1 1 d . .
H26 H 0.5213 -0.4156 0.4004 0.109 Uiso 1 1 calc R U
C27 C 0.6557(19) -0.3246(7) 0.4098(6) 0.083(4) Uani 1 1 d . .
H27 H 0.7783 -0.3430 0.4077 0.100 Uiso 1 1 calc R U
C28 C 0.6281(17) -0.2534(6) 0.4176(5) 0.065(3) Uani 1 1 d . .
H28 H 0.7328 -0.2237 0.4210 0.078 Uiso 1 1 calc R U
N3 N 0.5387(11) -0.0480(4) 0.2305(4) 0.0486(19) Uani 1 1 d . .
N4 N 0.4574(12) -0.1129(4) 0.3638(4) 0.048(2) Uani 1 1 d D .
O4 O 0.4649(9) 0.1766(3) 0.3424(3) 0.0575(18) Uani 1 1 d . .
O5 O 0.5816(12) -0.0161(3) 0.1769(3) 0.082(2) Uani 1 1 d . .
O6 O 0.5317(12) -0.1125(3) 0.2316(3) 0.073(2) Uani 1 1 d . .
H4A H 0.505(10) -0.136(3) 0.326(3) 0.04(3) Uiso 1 1 d D .

loop_
_atom_site_aniso_label
_atom_site_aniso_U_11
_atom_site_aniso_U_22
_atom_site_aniso_U_33
_atom_site_aniso_U_23
_atom_site_aniso_U_13
_atom_site_aniso_U_12
C1 0.105(9) 0.049(6) 0.070(8) -0.011(5) 0.008(8) 0.002(7)
C2 0.035(6) 0.049(6) 0.038(6) 0.002(4) 0.000(6) 0.001(5)
C3 0.058(7) 0.036(5) 0.058(7) 0.018(5) -0.006(7) -0.008(5)
C4 0.051(6) 0.065(7) 0.034(6) -0.001(5) 0.002(6) -0.001(5)
C5 0.039(6) 0.029(5) 0.047(6) -0.007(4) -0.007(6) -0.004(5)
C6 0.030(5) 0.042(5) 0.035(5) 0.006(4) -0.001(5) -0.002(5)
C7 0.043(6) 0.034(5) 0.042(6) -0.009(4) -0.008(6) 0.005(5)
C8 0.087(8) 0.039(5) 0.040(6) 0.000(4) 0.007(6) -0.008(5)
C9 0.068(8) 0.048(6) 0.031(5) -0.009(4) -0.001(6) -0.002(7)
C10 0.093(9) 0.060(8) 0.050(8) -0.014(6) -0.010(7) 0.016(7)
C11 0.137(13) 0.085(11) 0.052(9) -0.019(7) -0.030(9) 0.049(9)
C12 0.200(17) 0.049(7) 0.031(6) -0.005(5) -0.025(11) 0.018(10)
C13 0.115(11) 0.068(8) 0.055(8) -0.001(7) 0.001(8) -0.041(7)
C14 0.077(9) 0.053(8) 0.043(7) -0.004(6) -0.006(6) -0.005(6)
N1 0.072(6) 0.031(4) 0.052(5) -0.004(4) -0.001(6) -0.007(5)
N2 0.062(6) 0.046(5) 0.031(5) -0.004(4) 0.009(5) 0.004(5)
O1 0.079(5) 0.023(3) 0.069(5) 0.006(3) 0.001(5) -0.003(3)
O2 0.146(7) 0.054(4) 0.052(5) -0.010(3) 0.028(5) -0.015(4)
O3 0.120(7) 0.037(4) 0.052(4) 0.004(3) 0.011(5) 0.001(4)
C15 0.112(9) 0.028(5) 0.080(8) -0.008(4) -0.004(8) -0.001(6)
C16 0.038(6) 0.022(5) 0.059(7) -0.008(4) -0.003(6) 0.007(4)
C17 0.041(6) 0.067(6) 0.030(5) -0.007(4) 0.011(5) 0.008(5)
C18 0.050(6) 0.043(6) 0.044(6) 0.012(4) 0.008(6) 0.001(5)
C19 0.026(5) 0.049(6) 0.043(6) -0.008(4) 0.003(5) -0.003(5)
C20 0.037(6) 0.026(5) 0.036(5) -0.001(4) 0.004(5) 0.002(4)
C21 0.032(5) 0.041(5) 0.036(6) 0.001(4) 0.014(5) -0.002(5)
C22 0.068(7) 0.063(7) 0.051(6) 0.014(5) 0.007(6) 0.006(5)
C23 0.064(8) 0.039(6) 0.042(6) 0.010(4) 0.003(6) 0.005(6)
C24 0.073(8) 0.076(8) 0.058(8) 0.013(6) 0.003(7) -0.009(7)
C25 0.121(13) 0.077(10) 0.059(10) 0.017(7) -0.007(9) -0.036(8)
C26 0.164(16) 0.058(7) 0.051(7) -0.002(6) 0.000(11) 0.020(10)
C27 0.113(11) 0.077(10) 0.059(9) 0.001(8) 0.003(8) 0.027(8)
C28 0.080(9) 0.063(8) 0.052(7) 0.009(6) 0.000(6) 0.002(6)
N3 0.062(5) 0.047(5) 0.036(5) -0.010(4) 0.007(5) 0.010(5)
N4 0.060(6) 0.037(5) 0.048(6) 0.002(4) 0.004(6) 0.001(5)
O4 0.072(5) 0.052(4) 0.049(4) -0.005(3) 0.003(4) 0.005(4)
O5 0.144(7) 0.051(4) 0.050(5) 0.002(3) 0.029(5) 0.015(4)
O6 0.127(7) 0.033(4) 0.057(4) -0.011(3) 0.014(6) -0.006(4)

loop_
_atom_type_symbol
_atom_type_description
_atom_type_scat_dispersion_real
_atom_type_scat_dispersion_imag
_atom_type_scat_source
C C 0.0033 0.0016 'International Tables Vol C Tables 4.2.6.8 and 6.1.1.4'
H H 0.0000 0.0000 'International Tables Vol C Tables 4.2.6.8 and 6.1.1.4'
N N 0.0061 0.0033 'International Tables Vol C Tables 4.2.6.8 and 6.1.1.4'
O O 0.0106 0.0060 'International Tables Vol C Tables 4.2.6.8 and 6.1.1.4'

loop_
_geom_angle_atom_site_label_1
_geom_angle_atom_site_label_2
_geom_angle_atom_site_label_3
_geom_angle
O1 C1 H1A 109.5
O1 C1 H1B 109.5
H1A C1 H1B 109.5
O1 C1 H1C 109.5
H1A C1 H1C 109.5
H1B C1 H1C 109.5
O1 C2 C7 126.5(7)
O1 C2 C3 115.3(7)
C7 C2 C3 118.1(8)
C4 C3 C2 122.3(8)
C4 C3 H3 118.9
C2 C3 H3 118.9
C3 C4 C5 121.5(8)
C3 C4 H4 119.3
C5 C4 H4 119.3
N2 C5 C4 122.4(8)
N2 C5 C6 122.0(8)
C4 C5 C6 115.6(7)
C7 C6 C5 121.9(7)
C7 C6 N1 116.0(7)
C5 C6 N1 122.2(7)
C2 C7 C6 120.6(7)
C2 C7 H7 119.7
C6 C7 H7 119.7
N2 C8 C9 110.8(7)
N2 C8 H8A 109.5
C9 C8 H8A 109.5
N2 C8 H8B 109.5
C9 C8 H8B 109.5
H8A C8 H8B 108.1
C10 C9 C14 117.9(9)
C10 C9 C8 121.3(10)
C14 C9 C8 120.6(9)
C9 C10 C11 122.1(11)
C9 C10 H10 118.9
C11 C10 H10 118.9
C12 C11 C10 118.6(12)
C12 C11 H11 120.7
C10 C11 H11 120.7
C11 C12 C13 120.7(11)
C11 C12 H12 119.7
C13 C12 H12 119.7
C12 C13 C14 119.5(12)
C12 C13 H13 120.2
C14 C13 H13 120.2
C13 C14 C9 121.2(10)
C13 C14 H14 119.4
C9 C14 H14 119.4
O2 N1 O3 119.1(7)
O2 N1 C6 120.4(7)
O3 N1 C6 120.5(7)
C5 N2 C8 122.8(7)
C5 N2 H2A 115(5)
C8 N2 H2A 121(5)
C2 O1 C1 116.5(6)
O4 C15 H15A 109.5
O4 C15 H15B 109.5
H15A C15 H15B 109.5
O4 C15 H15C 109.5
H15A C15 H15C 109.5
H15B C15 H15C 109.5
C21 C16 O4 125.0(8)
C21 C16 C17 120.5(7)
O4 C16 C17 114.5(7)
C18 C17 C16 119.5(8)
C18 C17 H17 120.3
C16 C17 H17 120.3
C17 C18 C19 123.5(9)
C17 C18 H18 118.3
C19 C18 H18 118.3
N4 C19 C18 121.0(9)
N4 C19 C20 123.8(8)
C18 C19 C20 115.1(8)
C21 C20 N3 116.9(7)
C21 C20 C19 121.8(7)
N3 C20 C19 121.3(7)
C16 C21 C20 119.6(7)
C16 C21 H21 120.2
C20 C21 H21 120.2
N4 C22 C23 110.2(8)
N4 C22 H22A 109.6
C23 C22 H22A 109.6
N4 C22 H22B 109.6
C23 C22 H22B 109.6
H22A C22 H22B 108.1
C24 C23 C28 119.6(9)
C24 C23 C22 121.3(10)
C28 C23 C22 119.0(10)
C23 C24 C25 120.2(11)
C23 C24 H24 119.9
C25 C24 H24 119.9
C26 C25 C24 118.8(12)
C26 C25 H25 120.6
C24 C25 H25 120.6
C27 C26 C25 121.5(12)
C27 C26 H26 119.3
C25 C26 H26 119.3
C26 C27 C28 119.2(12)
C26 C27 H27 120.4
C28 C27 H27 120.4
C23 C28 C27 120.7(11)
C23 C28 H28 119.6
C27 C28 H28 119.6
O6 N3 O5 121.1(7)
O6 N3 C20 120.2(7)
O5 N3 C20 118.7(7)
C19 N4 C22 124.8(8)
C19 N4 H4A 112(5)
C22 N4 H4A 122(5)
C16 O4 C15 116.9(6)

loop_
_geom_bond_atom_site_label_1
_geom_bond_atom_site_label_2
_geom_bond_distance
C1 O1 1.419(9)
C1 H1A 0.9600
C1 H1B 0.9600
C1 H1C 0.9600
C2 O1 1.349(8)
C2 C7 1.353(10)
C2 C3 1.389(11)
C3 C4 1.356(10)
C3 H3 0.9300
C4 C5 1.400(10)
C4 H4 0.9300
C5 N2 1.365(9)
C5 C6 1.406(10)
C6 C7 1.399(9)
C6 N1 1.426(9)
C7 H7 0.9300
C8 N2 1.440(10)
C8 C9 1.490(10)
C8 H8A 0.9700
C8 H8B 0.9700
C9 C10 1.366(13)
C9 C14 1.381(14)
C10 C11 1.381(14)
C10 H10 0.9300
C11 C12 1.371(16)
C11 H11 0.9300
C12 C13 1.372(16)
C12 H12 0.9300
C13 C14 1.373(13)
C13 H13 0.9300
C14 H14 0.9300
N1 O2 1.222(8)
N1 O3 1.238(7)
N2 H2A 0.91(3)
C15 O4 1.424(9)
C15 H15A 0.9600
C15 H15B 0.9600
C15 H15C 0.9600
C16 C21 1.347(9)
C16 O4 1.381(8)
C16 C17 1.388(11)
C17 C18 1.358(10)
C17 H17 0.9300
C18 C19 1.386(11)
C18 H18 0.9300
C19 N4 1.342(9)
C19 C20 1.416(10)
C20 C21 1.394(9)
C20 N3 1.410(9)
C21 H21 0.9300
C22 N4 1.447(10)
C22 C23 1.487(11)
C22 H22A 0.9700
C22 H22B 0.9700
C23 C24 1.367(13)
C23 C28 1.370(13)
C24 C25 1.386(14)
C24 H24 0.9300
C25 C26 1.376(15)
C25 H25 0.9300
C26 C27 1.351(16)
C26 H26 0.9300
C27 C28 1.375(13)
C27 H27 0.9300
C28 H28 0.9300
N3 O6 1.229(7)
N3 O5 1.231(8)
N4 H4A 0.90(3)

loop_
_geom_hbond_atom_site_label_D
_geom_hbond_atom_site_label_H
_geom_hbond_atom_site_label_A
_geom_hbond_distance_DH
_geom_hbond_distance_HA
_geom_hbond_distance_DA
_geom_hbond_angle_DHA
_geom_hbond_site_symmetry_A
C1 H1B O3 0.96 2.43 3.365(10) 164.6 4_745
N2 H2A O3 0.91(3) 1.89(6) 2.589(9) 133(6) .
C15 H15B O6 0.96 2.44 3.365(9) 162.5 4_655
N4 H4A O6 0.90(3) 1.88(5) 2.588(10) 134(6) .
C1 H1B O3 0.96 2.43 3.365(10) 164.6 4_745
N2 H2A O3 0.91(3) 1.89(6) 2.589(9) 133(6) .
C15 H15B O6 0.96 2.44 3.365(9) 162.5 4_655
N4 H4A O6 0.90(3) 1.88(5) 2.588(10) 134(6) .

loop_
_geom_torsion_atom_site_label_1
_geom_torsion_atom_site_label_2
_geom_torsion_atom_site_label_3
_geom_torsion_atom_site_label_4
_geom_torsion
O1 C2 C3 C4 179.8(7)
C7 C2 C3 C4 -0.3(15)
C2 C3 C4 C5 0.2(14)
C3 C4 C5 N2 -178.5(9)
C3 C4 C5 C6 0.3(12)
N2 C5 C6 C7 178.2(8)
C4 C5 C6 C7 -0.6(13)
N2 C5 C6 N1 -1.2(14)
C4 C5 C6 N1 -179.9(8)
O1 C2 C7 C6 179.9(8)
C3 C2 C7 C6 -0.1(14)
C5 C6 C7 C2 0.5(13)
N1 C6 C7 C2 179.9(8)
N2 C8 C9 C10 103.3(11)
N2 C8 C9 C14 -73.1(11)
C14 C9 C10 C11 -1.5(15)
C8 C9 C10 C11 -178.0(9)
C9 C10 C11 C12 -0.9(18)
C10 C11 C12 C13 2.5(17)
C11 C12 C13 C14 -1.5(17)
C12 C13 C14 C9 -1.0(18)
C10 C9 C14 C13 2.5(15)
C8 C9 C14 C13 179.0(9)
C7 C6 N1 O2 -4.8(13)
C5 C6 N1 O2 174.5(9)
C7 C6 N1 O3 178.0(8)
C5 C6 N1 O3 -2.7(13)
C4 C5 N2 C8 -1.3(13)
C6 C5 N2 C8 -180.0(9)
C9 C8 N2 C5 175.7(9)
C7 C2 O1 C1 -3.1(14)
C3 C2 O1 C1 176.9(9)
C21 C16 C17 C18 0.1(14)
O4 C16 C17 C18 179.9(7)
C16 C17 C18 C19 0.2(14)
C17 C18 C19 N4 179.8(9)
C17 C18 C19 C20 -0.6(12)
N4 C19 C20 C21 -179.7(8)
C18 C19 C20 C21 0.7(12)
N4 C19 C20 N3 0.2(14)
C18 C19 C20 N3 -179.4(7)
O4 C16 C21 C20 -179.8(8)
C17 C16 C21 C20 0.0(14)
N3 C20 C21 C16 179.6(8)
C19 C20 C21 C16 -0.5(13)
N4 C22 C23 C24 -102.7(11)
N4 C22 C23 C28 78.2(11)
C28 C23 C24 C25 -0.3(16)
C22 C23 C24 C25 -179.4(10)
C23 C24 C25 C26 0.2(19)
C24 C25 C26 C27 -0.3(19)
C25 C26 C27 C28 0.4(18)
C24 C23 C28 C27 0.4(16)
C22 C23 C28 C27 179.5(9)
C26 C27 C28 C23 -0.5(18)
C21 C20 N3 O6 -177.4(8)
C19 C20 N3 O6 2.7(14)
C21 C20 N3 O5 3.6(13)
C19 C20 N3 O5 -176.4(8)
C18 C19 N4 C22 -2.8(14)
C20 C19 N4 C22 177.6(8)
C23 C22 N4 C19 -174.8(9)
C21 C16 O4 C15 2.3(13)
C17 C16 O4 C15 -177.5(9)
